data_4318798
loop_
_publ_author_name
'Kathleen M. Barkigia'
'Magali Palacio'
'Yu Sun'
'Marc Nogues'
'Mark W. Renner'
'Fran\,cois Varret'
'Pierrette Battioni'
'Daniel Mansuy'
'Jack Fajer'

_publ_contact_author
;
 K.M. Barkigia (regarding the crystallographic data and cif)
 Materials Science Dept.
 Molecular Materials Division
 Bldg. 555
 Brookhaven National Laboratory
 Upton, NY 11973 USA
;
_publ_contact_author_email barkigia@bnl.gov
_publ_contact_author_fax 631-344-5815
_publ_contact_author_phone 631-344-7661
_publ_section_title
;
 Air-Stable, Electron-Deficient Fe(II) Catalytic Porphyrins.
 Characterization and Molecular Structures of Rare High Spin Fe(II)
 Hexacoordinated Porphyrins
;
_journal_name_full 'Inorganic Chemistry'
_journal_page_first 5647
_journal_page_last 5649
_journal_paper_doi 10.1021/ic025869s
_journal_volume 41
_journal_year 2002
_chemical_compound_source acetone/hexane
_chemical_formula_structural 'C44 H12 Cl8 Fe N12 O16, 2(H2 O), 2(C3 H6 O)'
_chemical_formula_sum 'C50 H28 Cl8 Fe N12 O20'
_chemical_formula_weight 1456.29
_chemical_name_systematic
; 
 ? 
;
_space_group_IT_number 15
_symmetry_cell_setting monoclinic
_symmetry_space_group_name_Hall '-C 2yc'
_symmetry_space_group_name_H-M 'C 1 2/c 1'
_atom_sites_solution_hydrogens geom
_atom_sites_solution_primary direct
_atom_sites_solution_secondary difmap
_cell_angle_alpha 90.00
_cell_angle_beta 112.21(1)
_cell_angle_gamma 90.00
_cell_formula_units_Z 4
_cell_length_a 17.244(2)
_cell_length_b 27.055(4)
_cell_length_c 13.712(1)
_cell_measurement_reflns_used 36561
_cell_measurement_temperature 100(2)
_cell_measurement_theta_max 31.18
_cell_measurement_theta_min 2.37
_cell_volume 5922.5(13)
_computing_cell_refinement Denzo/Scalepack
_computing_data_collection
;
 The software provided with the MAR345 image plate detector was used to
 collect the data.
;
_computing_data_reduction Denzo
_computing_molecular_graphics 'SHELXTL and other in-house programs'
_computing_publication_material 'CIFTAB provided with SHELXL-86'
_computing_structure_refinement 'SHELXL-93 (Sheldrick, 1993)'
_computing_structure_solution 'SIR92 (Burla et al., 1994)'
_diffrn_ambient_temperature 100(2)
_diffrn_measurement_device 'MAR345 image plate detector'
_diffrn_measurement_method rotation
_diffrn_radiation_monochromator Si(111)
_diffrn_radiation_source 'X-rays from beamline X7B at the NSLS'
_diffrn_radiation_type synchrotron
_diffrn_radiation_wavelength 0.93850
_diffrn_reflns_av_R_equivalents 0.069
_diffrn_reflns_av_sigmaI/netI 0.0379
_diffrn_reflns_limit_h_max 18
_diffrn_reflns_limit_h_min -18
_diffrn_reflns_limit_k_max 29
_diffrn_reflns_limit_k_min -29
_diffrn_reflns_limit_l_max 13
_diffrn_reflns_limit_l_min -14
_diffrn_reflns_number 36561
_diffrn_reflns_theta_max 31.18
_diffrn_reflns_theta_min 2.37
_diffrn_standards_decay_% none
_diffrn_standards_interval_count none
_diffrn_standards_interval_time none
_diffrn_standards_number none
_exptl_absorpt_coefficient_mu 0.702
_exptl_absorpt_correction_type none
_exptl_crystal_colour red
_exptl_crystal_density_diffrn 1.633
_exptl_crystal_density_meas ?
_exptl_crystal_density_method 'not measured'
_exptl_crystal_description 'thin plate'
_exptl_crystal_F_000 2936
_exptl_crystal_size_max 0.10
_exptl_crystal_size_mid 0.10
_exptl_crystal_size_min 0.025
_refine_diff_density_max 0.648
_refine_diff_density_min -0.634
_refine_diff_density_rms 0.095
_refine_ls_extinction_method none
_refine_ls_goodness_of_fit_all 1.044
_refine_ls_goodness_of_fit_ref 1.100
_refine_ls_hydrogen_treatment constr
_refine_ls_matrix_type full
_refine_ls_number_parameters 418
_refine_ls_number_reflns 3168
_refine_ls_number_restraints 0
_refine_ls_restrained_S_all 1.044
_refine_ls_restrained_S_obs 1.100
_refine_ls_R_factor_all 0.0760
_refine_ls_R_factor_gt 0.0610
_refine_ls_shift/esd_mean 0.000
_refine_ls_shift/su_max 0.000
_refine_ls_structure_factor_coef Fsqd
_refine_ls_weighting_details 'calc w=1/[\s^2^(Fo^2^)+(0.0678P)^2^+88.4319P] where P=(Fo^2^+2Fc^2^)/3'
_refine_ls_weighting_scheme calc
_refine_ls_wR_factor_all 0.1648
_refine_ls_wR_factor_ref 0.1553
_reflns_number_gt 2608
_reflns_number_total 3168
_reflns_threshold_expression >2sigma(I)
_cod_data_source_file ic025869s_s2_3.cif
_cod_data_source_block 1(H20)2
_cod_depositor_comments
;
The following automatic conversions were performed:

'_exptl_crystal_density_meas' value 'not measured' was changed to '?'
- the value is perceived as not measured.

Automatic conversion script
Id: cif_fix_values 3008 2015-01-20 13:52:24Z robertas 
;
_cod_original_cell_volume 5922.5(12)
_cod_database_code 4318798

loop_
_symmetry_equiv_pos_as_xyz
'x, y, z'
'-x, y, -z+1/2'
'x+1/2, y+1/2, z'
'-x+1/2, y+1/2, -z+1/2'
'-x, -y, -z'
'x, -y, z-1/2'
'-x+1/2, -y+1/2, -z'
'x+1/2, -y+1/2, z-1/2'

loop_
_atom_site_aniso_label
_atom_site_aniso_U_11
_atom_site_aniso_U_22
_atom_site_aniso_U_33
_atom_site_aniso_U_23
_atom_site_aniso_U_13
_atom_site_aniso_U_12
Fe 0.0255(8) 0.0170(7) 0.0370(10) 0.000 0.0104(7) 0.000
Cl1 0.0430(12) 0.0352(11) 0.0397(13) 0.0012(9) 0.0117(10) -0.0014(9)
Cl2 0.0396(12) 0.0344(11) 0.0501(15) -0.0025(10) 0.0135(11) -0.0081(9)
Cl3 0.0412(12) 0.0278(10) 0.0389(13) -0.0017(9) 0.0094(10) 0.0016(9)
Cl4 0.0546(14) 0.0399(12) 0.0435(14) -0.0041(10) 0.0183(11) 0.0136(10)
O1 0.040(3) 0.029(3) 0.041(4) 0.011(3) 0.014(3) 0.004(2)
O2 0.066(4) 0.028(3) 0.054(4) -0.014(3) 0.029(3) -0.018(3)
O3 0.047(4) 0.043(3) 0.053(5) 0.018(3) 0.026(3) 0.015(3)
O4 0.034(4) 0.046(3) 0.071(5) -0.008(3) 0.025(3) -0.011(3)
O5 0.038(3) 0.036(3) 0.055(5) 0.009(3) 0.015(3) 0.004(3)
O6 0.051(4) 0.061(4) 0.049(4) 0.003(3) 0.029(3) 0.019(3)
O7 0.039(3) 0.036(3) 0.066(5) 0.013(3) 0.016(4) 0.007(3)
O8 0.044(4) 0.031(3) 0.082(5) -0.013(3) 0.017(3) 0.008(3)
O9 0.027(3) 0.023(3) 0.039(4) -0.001(3) 0.010(3) -0.001(2)
O10 0.060(4) 0.037(3) 0.058(4) 0.005(3) 0.021(4) -0.004(3)
N1 0.027(5) 0.020(4) 0.025(5) 0.000 0.003(4) 0.000
N2 0.029(3) 0.018(3) 0.032(4) 0.001(3) 0.011(3) 0.000(3)
N3 0.023(5) 0.021(4) 0.032(6) 0.000 0.004(4) 0.000
N4 0.038(4) 0.017(3) 0.049(5) 0.000(4) 0.025(4) 0.001(3)
N5 0.033(4) 0.021(3) 0.057(6) 0.007(3) 0.025(4) 0.003(3)
N6 0.032(4) 0.027(4) 0.045(5) 0.004(3) 0.011(4) 0.001(3)
N7 0.035(4) 0.019(4) 0.064(6) 0.003(4) 0.017(4) 0.001(3)
C1 0.026(4) 0.015(3) 0.034(5) -0.002(3) 0.009(4) 0.002(3)
C2 0.023(4) 0.024(4) 0.036(5) -0.001(3) 0.011(3) -0.003(3)
C3 0.022(4) 0.023(4) 0.040(5) -0.001(3) 0.006(4) 0.003(3)
C4 0.022(4) 0.026(4) 0.029(5) 0.002(3) 0.006(4) 0.004(3)
C5 0.036(5) 0.016(4) 0.044(5) -0.001(4) 0.019(4) -0.001(3)
C6 0.029(4) 0.027(4) 0.037(5) 0.001(4) 0.017(4) 0.002(3)
C7 0.029(4) 0.022(4) 0.034(5) 0.003(3) 0.012(4) 0.001(3)
C8 0.032(4) 0.023(4) 0.029(5) -0.004(3) 0.011(4) 0.004(3)
C9 0.027(4) 0.025(4) 0.031(5) -0.001(3) 0.012(4) -0.001(3)
C16 0.038(5) 0.021(4) 0.047(6) 0.002(4) 0.024(4) 0.006(3)
C10 0.032(4) 0.019(4) 0.039(5) 0.000(3) 0.008(4) -0.001(3)
C11 0.033(4) 0.021(4) 0.035(5) 0.003(3) 0.018(4) 0.002(3)
C12 0.047(5) 0.019(4) 0.047(6) -0.004(4) 0.024(5) 0.001(4)
C13 0.049(5) 0.027(4) 0.052(6) 0.006(4) 0.021(5) 0.004(4)
C14 0.064(6) 0.034(5) 0.056(7) 0.017(4) 0.036(5) 0.006(5)
C15 0.039(5) 0.022(4) 0.074(8) 0.004(4) 0.028(5) -0.006(4)
C17 0.026(4) 0.018(4) 0.046(6) 0.006(4) 0.013(4) 0.002(3)
C18 0.030(4) 0.021(4) 0.043(6) 0.005(4) 0.012(4) 0.000(3)
C19 0.028(4) 0.032(4) 0.040(5) 0.004(4) 0.006(4) 0.003(4)
C20 0.031(5) 0.034(5) 0.059(7) 0.013(4) 0.016(5) 0.006(4)
C21 0.039(5) 0.025(4) 0.059(7) -0.003(4) 0.025(5) 0.006(4)
C22 0.037(5) 0.023(4) 0.041(5) 0.002(4) 0.018(4) -0.002(3)
C23 0.058(6) 0.054(6) 0.038(6) 0.005(4) 0.020(5) -0.007(5)
C24 0.087(8) 0.057(6) 0.099(9) -0.022(6) 0.066(7) -0.029(6)
C25 0.062(7) 0.067(7) 0.057(7) 0.021(5) 0.006(5) -0.016(5)

loop_
_atom_site_label
_atom_site_type_symbol
_atom_site_fract_x
_atom_site_fract_y
_atom_site_fract_z
_atom_site_U_iso_or_equiv
_atom_site_thermal_displace_type
_atom_site_occupancy
_atom_site_calc_flag
_atom_site_refinement_flags
_atom_site_disorder_group
Fe Fe 1.0000 0.23184(5) 0.2500 0.0270(4) Uani 1 d S .
Cl1 Cl 0.96963(13) 0.14147(7) 0.5610(2) 0.0405(5) Uani 1 d . .
Cl2 Cl 0.74090(13) 0.08347(7) 0.1821(2) 0.0424(6) Uani 1 d . .
Cl3 Cl 0.75175(12) 0.31524(6) -0.0282(2) 0.0376(5) Uani 1 d . .
Cl4 Cl 0.81225(14) 0.38202(7) 0.3655(2) 0.0461(6) Uani 1 d . .
O1 O 0.9679(3) 0.0248(2) 0.4032(5) 0.0370(13) Uani 1 d . .
O2 O 0.9066(4) 0.0053(2) 0.2365(5) 0.047(2) Uani 1 d . .
O3 O 0.7476(4) 0.1793(2) 0.4415(5) 0.046(2) Uani 1 d . .
O4 O 0.6521(4) 0.1750(2) 0.2812(5) 0.049(2) Uani 1 d . .
O5 O 0.6372(3) 0.2851(2) 0.1354(5) 0.0435(15) Uani 1 d . .
O6 O 0.6609(4) 0.2891(2) 0.3044(5) 0.051(2) Uani 1 d . .
O7 O 0.8662(4) 0.4349(2) 0.1010(6) 0.048(2) Uani 1 d . .
O8 O 0.9172(4) 0.4605(2) 0.2640(5) 0.054(2) Uani 1 d . .
O9 O 0.9471(3) 0.2313(2) 0.0946(4) 0.0302(13) Uani 1 d . .
O10 O 0.9662(4) 0.3186(2) 0.0152(5) 0.052(2) Uani 1 d . .
N1 N 1.0000 0.1598(3) 0.2500 0.026(2) Uani 1 d S .
N2 N 0.8923(4) 0.2319(2) 0.2643(5) 0.0263(14) Uani 1 d . .
N3 N 1.0000 0.3040(3) 0.2500 0.027(2) Uani 1 d S .
N4 N 0.9465(4) 0.0335(2) 0.3097(6) 0.032(2) Uani 1 d . .
N5 N 0.7233(4) 0.1856(2) 0.3458(6) 0.035(2) Uani 1 d . .
N6 N 0.6795(4) 0.2788(2) 0.2300(7) 0.036(2) Uani 1 d . .
N7 N 0.9084(4) 0.4299(2) 0.1955(7) 0.040(2) Uani 1 d . .
C1 C 0.9547(4) 0.1301(2) 0.2907(6) 0.026(2) Uani 1 d . .
C2 C 0.9754(4) 0.0792(2) 0.2776(6) 0.027(2) Uani 1 d . .
C3 C 0.8915(4) 0.1461(3) 0.3250(6) 0.030(2) Uani 1 d . .
C4 C 0.8595(4) 0.1940(2) 0.3049(6) 0.027(2) Uani 1 d . .
C5 C 0.7796(5) 0.2102(2) 0.3044(6) 0.031(2) Uani 1 d . .
C6 C 0.7606(5) 0.2543(3) 0.2557(6) 0.030(2) Uani 1 d . .
C7 C 0.8339(4) 0.2702(2) 0.2342(6) 0.028(2) Uani 1 d . .
C8 C 0.8490(5) 0.3173(2) 0.2035(6) 0.028(2) Uani 1 d . .
H9A H 0.9041(57) 0.2214(33) 0.0787(73) 0.052 Uiso 1 d . .
H9B H 0.9552(56) 0.2565(34) 0.0693(71) 0.052 Uiso 1 d . .
C9 C 0.9298(4) 0.3334(2) 0.2203(6) 0.027(2) Uani 1 d . .
C16 C 0.7842(5) 0.0791(2) 0.3182(6) 0.033(2) Uani 1 d . .
C10 C 0.9579(5) 0.3840(2) 0.2278(6) 0.032(2) Uani 1 d . .
C11 C 0.8528(5) 0.1099(2) 0.3756(6) 0.028(2) Uani 1 d . .
C12 C 0.8852(5) 0.1047(3) 0.4854(7) 0.036(2) Uani 1 d . .
C13 C 0.8525(5) 0.0717(3) 0.5373(7) 0.042(2) Uani 1 d . .
H13A H 0.8758(5) 0.0693(3) 0.6119(7) 0.050 Uiso 1 calc R .
C14 C 0.7858(6) 0.0424(3) 0.4788(8) 0.047(2) Uani 1 d . .
H14A H 0.7634(6) 0.0194(3) 0.5136(8) 0.057 Uiso 1 calc R .
C15 C 0.7508(5) 0.0460(3) 0.3695(8) 0.043(2) Uani 1 d . .
H15A H 0.7044(5) 0.0259(3) 0.3301(8) 0.052 Uiso 1 calc R .
C17 C 0.7778(4) 0.3536(2) 0.1632(6) 0.030(2) Uani 1 d . .
C18 C 0.7309(5) 0.3567(2) 0.0552(6) 0.032(2) Uani 1 d . .
C19 C 0.6672(5) 0.3913(3) 0.0156(7) 0.035(2) Uani 1 d . .
H19A H 0.6351(5) 0.3931(3) -0.0579(7) 0.042 Uiso 1 calc R .
C20 C 0.6513(5) 0.4229(3) 0.0842(8) 0.041(2) Uani 1 d . .
H20A H 0.6086(5) 0.4471(3) 0.0570(8) 0.050 Uiso 1 calc R .
C21 C 0.6952(5) 0.4205(3) 0.1906(7) 0.039(2) Uani 1 d . .
H21A H 0.6827(5) 0.4425(3) 0.2367(7) 0.047 Uiso 1 calc R .
C22 C 0.7579(5) 0.3856(3) 0.2303(6) 0.033(2) Uani 1 d . .
C23 C 1.0045(6) 0.3248(3) -0.0434(7) 0.049(2) Uani 1 d . .
C24 C 1.0482(7) 0.2818(3) -0.0700(9) 0.072(3) Uani 1 d . .
H24A H 1.0400(7) 0.2521(3) -0.0343(9) 0.108 Uiso 1 calc R .
H24B H 1.1082(7) 0.2890(3) -0.0468(9) 0.108 Uiso 1 calc R .
H24C H 1.0248(7) 0.2765(3) -0.1464(9) 0.108 Uiso 1 calc R .
C25 C 1.0078(6) 0.3741(4) -0.0881(8) 0.067(3) Uani 1 d . .
H25A H 0.9765(6) 0.3978(4) -0.0632(8) 0.100 Uiso 1 calc R .
H25B H 0.9829(6) 0.3723(4) -0.1652(8) 0.100 Uiso 1 calc R .
H25C H 1.0662(6) 0.3848(4) -0.0656(8) 0.100 Uiso 1 calc R .

loop_
_atom_type_symbol
_atom_type_description
_atom_type_scat_dispersion_real
_atom_type_scat_dispersion_imag
_atom_type_scat_source
C C 0.0055 0.0030 ftp://pfweis.kek.jp/pub/Sasaki-table/fpwide.tbl
H H 0.0000 0.0000 ftp://pfweis.kek.jp/pub/Sasaki-table/fpwide.tbl
N N 0.0099 0.0061 ftp://pfweis.kek.jp/pub/Sasaki-table/fpwide.tbl
O O 0.0170 0.0112 ftp://pfweis.kek.jp/pub/Sasaki-table/fpwide.tbl
Cl Cl 0.2060 0.2759 ftp://pfweis.kek.jp/pub/Sasaki-table/fpwide.tbl
Fe Fe 0.2720 1.3970 ftp://pfweis.kek.jp/pub/Sasaki-table/fpwide.tbl

loop_
_geom_angle_atom_site_label_1
_geom_angle_atom_site_label_2
_geom_angle_atom_site_label_3
_geom_angle
_geom_angle_site_symmetry_1
_geom_angle_site_symmetry_3
_geom_angle_publ_flag
N2 Fe N2 179.9(3) 2_755 . ?
N2 Fe N1 90.1(2) 2_755 . ?
N2 Fe N1 90.1(2) . . ?
N2 Fe N3 89.9(2) 2_755 . ?
N2 Fe N3 89.9(2) . . ?
N1 Fe N3 180.0 . . ?
N2 Fe O9 87.7(2) 2_755 . ?
N2 Fe O9 92.3(2) . . ?
N1 Fe O9 89.6(2) . . ?
N3 Fe O9 90.4(2) . . ?
N2 Fe O9 92.3(2) 2_755 2_755 ?
N2 Fe O9 87.7(2) . 2_755 ?
N1 Fe O9 89.6(2) . 2_755 ?
N3 Fe O9 90.4(2) . 2_755 ?
O9 Fe O9 179.2(3) . 2_755 ?
C1 N1 C1 108.5(7) . 2_755 ?
C1 N1 Fe 125.8(4) . . ?
C1 N1 Fe 125.8(4) 2_755 . ?
C4 N2 C7 108.1(6) . . ?
C4 N2 Fe 126.3(4) . . ?
C7 N2 Fe 125.7(5) . . ?
C9 N3 C9 109.3(8) 2_755 . ?
C9 N3 Fe 125.4(4) 2_755 . ?
C9 N3 Fe 125.4(4) . . ?
O1 N4 O2 126.1(6) . . ?
O1 N4 C2 118.6(6) . . ?
O2 N4 C2 115.1(7) . . ?
O3 N5 O4 124.9(6) . . ?
O3 N5 C5 118.1(7) . . ?
O4 N5 C5 116.8(7) . . ?
O6 N6 O5 127.7(7) . . ?
O6 N6 C6 115.7(7) . . ?
O5 N6 C6 116.5(7) . . ?
O8 N7 O7 126.2(7) . . ?
O8 N7 C10 116.8(8) . . ?
O7 N7 C10 116.8(7) . . ?
N1 C1 C3 125.7(6) . . ?
N1 C1 C2 107.5(6) . . ?
C3 C1 C2 126.2(6) . . ?
C2 C2 C1 108.0(4) 2_755 . ?
C2 C2 N4 122.2(4) 2_755 . ?
C1 C2 N4 129.7(6) . . ?
C4 C3 C1 121.2(7) . . ?
C4 C3 C11 119.1(6) . . ?
C1 C3 C11 119.4(6) . . ?
N2 C4 C3 125.2(6) . . ?
N2 C4 C5 107.9(6) . . ?
C3 C4 C5 126.1(6) . . ?
C6 C5 C4 108.9(6) . . ?
C6 C5 N5 121.7(6) . . ?
C4 C5 N5 129.4(6) . . ?
C5 C6 N6 123.4(7) . . ?
C5 C6 C7 107.0(6) . . ?
N6 C6 C7 129.6(6) . . ?
N2 C7 C8 124.8(6) . . ?
N2 C7 C6 107.7(6) . . ?
C8 C7 C6 126.9(6) . . ?
C9 C8 C7 121.6(7) . . ?
C9 C8 C17 118.9(6) . . ?
C7 C8 C17 119.1(6) . . ?
N3 C9 C8 125.6(6) . . ?
N3 C9 C10 107.1(6) . . ?
C8 C9 C10 126.6(6) . . ?
C15 C16 C11 121.1(8) . . ?
C15 C16 Cl2 119.8(7) . . ?
C11 C16 Cl2 119.1(6) . . ?
C10 C10 C9 107.9(4) 2_755 . ?
C10 C10 N7 122.5(4) 2_755 . ?
C9 C10 N7 129.6(6) . . ?
C12 C11 C16 116.6(6) . . ?
C12 C11 C3 119.9(7) . . ?
C16 C11 C3 123.6(7) . . ?
C13 C12 C11 122.8(7) . . ?
C13 C12 Cl1 118.1(7) . . ?
C11 C12 Cl1 119.1(6) . . ?
C14 C13 C12 118.9(8) . . ?
C13 C14 C15 120.9(8) . . ?
C16 C15 C14 119.8(8) . . ?
C18 C17 C22 118.2(7) . . ?
C18 C17 C8 119.6(7) . . ?
C22 C17 C8 122.2(7) . . ?
C19 C18 C17 120.8(7) . . ?
C19 C18 Cl3 120.6(6) . . ?
C17 C18 Cl3 118.6(5) . . ?
C20 C19 C18 119.0(8) . . ?
C21 C20 C19 121.8(7) . . ?
C20 C21 C22 119.2(8) . . ?
C21 C22 C17 121.0(8) . . ?
C21 C22 Cl4 119.0(6) . . ?
C17 C22 Cl4 120.0(6) . . ?
O10 C23 C25 120.6(9) . . ?
O10 C23 C24 119.7(8) . . ?
C25 C23 C24 119.7(9) . . ?

loop_
_geom_bond_atom_site_label_1
_geom_bond_atom_site_label_2
_geom_bond_distance
_geom_bond_site_symmetry_2
_geom_bond_publ_flag
Fe N2 1.940(6) 2_755 ?
Fe N2 1.940(6) . ?
Fe N1 1.948(8) . ?
Fe N3 1.952(8) . ?
Fe O9 1.976(6) . ?
Fe O9 1.976(6) 2_755 ?
Cl1 C12 1.744(8) . ?
Cl2 C16 1.732(8) . ?
Cl3 C18 1.734(8) . ?
Cl4 C22 1.735(8) . ?
O1 N4 1.215(8) . ?
O2 N4 1.241(8) . ?
O3 N5 1.229(8) . ?
O4 N5 1.247(8) . ?
O5 N6 1.236(8) . ?
O6 N6 1.212(8) . ?
O7 N7 1.230(9) . ?
O8 N7 1.217(9) . ?
O10 C23 1.229(10) . ?
N1 C1 1.378(8) . ?
N1 C1 1.378(8) 2_755 ?
N2 C4 1.387(9) . ?
N2 C7 1.394(9) . ?
N3 C9 1.376(8) 2_755 ?
N3 C9 1.376(8) . ?
N4 C2 1.463(9) . ?
N5 C5 1.457(9) . ?
N6 C6 1.465(9) . ?
N7 C10 1.477(9) . ?
C1 C3 1.408(10) . ?
C1 C2 1.449(9) . ?
C2 C2 1.335(14) 2_755 ?
C3 C4 1.394(9) . ?
C3 C11 1.494(10) . ?
C4 C5 1.443(10) . ?
C5 C6 1.348(10) . ?
C6 C7 1.466(10) . ?
C7 C8 1.399(10) . ?
C8 C9 1.392(10) . ?
C8 C17 1.504(10) . ?
C9 C10 1.443(10) . ?
C16 C15 1.390(10) . ?
C16 C11 1.419(11) . ?
C10 C10 1.347(14) 2_755 ?
C11 C12 1.401(11) . ?
C12 C13 1.388(11) . ?
C13 C14 1.377(12) . ?
C14 C15 1.392(12) . ?
C17 C18 1.396(11) . ?
C17 C22 1.398(10) . ?
C18 C19 1.387(10) . ?
C19 C20 1.374(11) . ?
C20 C21 1.368(12) . ?
C21 C22 1.382(10) . ?
C23 C25 1.478(12) . ?
C23 C24 1.503(13) . ?
